data_7034056
loop_
_publ_author_name
'Li, Lei-Lei'
'Liu, Shuang'
'Zhang, Yuan'
'Shi, Wei'
'Cheng, Peng'

_publ_section_title
;
 Three new mononuclear tri-spin lanthanide-nitronyl nitroxide radical
 compounds: syntheses, structures and magnetic properties.
;
_journal_issue 13
_journal_name_full 'Dalton transactions (Cambridge, England : 2003)'
_journal_page_first 6118
_journal_page_last 6125
_journal_paper_doi 10.1039/c4dt03941f
_journal_volume 44
_journal_year 2015
_chemical_formula_sum 'C45 H41 F18 Gd N4 O14'
_chemical_formula_weight 1361.07
_chemical_name_systematic
; 
 ? 
;
_space_group_IT_number 15
_symmetry_space_group_name_Hall '-C 2yc'
_symmetry_space_group_name_H-M 'C 1 2/c 1'
_atom_sites_solution_hydrogens geom
_atom_sites_solution_primary direct
_atom_sites_solution_secondary difmap
_audit_creation_method SHELXL-97
_audit_update_record
;
2014-09-24 deposited with the CCDC.
2015-02-16 downloaded from the CCDC.
;
_cell_angle_alpha 90.00
_cell_angle_beta 92.242(3)
_cell_angle_gamma 90.00
_cell_formula_units_Z 4
_cell_length_a 24.0143(8)
_cell_length_b 10.4711(5)
_cell_length_c 21.5686(7)
_cell_measurement_temperature 293(2)
_cell_volume 5419.4(4)
_computing_structure_refinement 'SHELXL-97 (Sheldrick, 1997)'
_computing_structure_solution 'SHELXS-97 (Sheldrick, 1990)'
_diffrn_ambient_temperature 293(2)
_diffrn_measured_fraction_theta_full 0.994
_diffrn_measured_fraction_theta_max 0.994
_diffrn_radiation_monochromator graphite
_diffrn_radiation_source 'fine-focus sealed tube'
_diffrn_radiation_type MoK\a
_diffrn_radiation_wavelength 0.71073
_diffrn_reflns_av_R_equivalents 0.0355
_diffrn_reflns_av_sigmaI/netI 0.0537
_diffrn_reflns_limit_h_max 28
_diffrn_reflns_limit_h_min -28
_diffrn_reflns_limit_k_max 7
_diffrn_reflns_limit_k_min -12
_diffrn_reflns_limit_l_max 22
_diffrn_reflns_limit_l_min -25
_diffrn_reflns_number 10343
_diffrn_reflns_theta_full 25.01
_diffrn_reflns_theta_max 25.01
_diffrn_reflns_theta_min 2.86
_exptl_absorpt_coefficient_mu 1.351
_exptl_crystal_density_diffrn 1.668
_exptl_crystal_density_method 'not measured'
_exptl_crystal_F_000 2708
_refine_diff_density_max 0.371
_refine_diff_density_min -0.448
_refine_diff_density_rms 0.081
_refine_ls_extinction_method none
_refine_ls_goodness_of_fit_ref 1.052
_refine_ls_hydrogen_treatment mixed
_refine_ls_matrix_type full
_refine_ls_number_parameters 376
_refine_ls_number_reflns 4766
_refine_ls_number_restraints 0
_refine_ls_restrained_S_all 1.052
_refine_ls_R_factor_all 0.0344
_refine_ls_R_factor_gt 0.0301
_refine_ls_shift/su_max 0.001
_refine_ls_shift/su_mean 0.000
_refine_ls_structure_factor_coef Fsqd
_refine_ls_weighting_details 'calc w=1/[\s^2^(Fo^2^)+(0.0165P)^2^+2.0315P] where P=(Fo^2^+2Fc^2^)/3'
_refine_ls_weighting_scheme calc
_refine_ls_wR_factor_gt 0.0608
_refine_ls_wR_factor_ref 0.0637
_reflns_number_gt 4386
_reflns_number_total 4766
_reflns_threshold_expression >2sigma(I)
_cod_data_source_file c4dt03941f2.cif
_cod_data_source_block p131204f
_cod_depositor_comments 'Adding full bibliography for 7034055--7034058.cif.'
_cod_original_cell_volume 5419.4(3)
_cod_database_code 7034056

loop_
_symmetry_equiv_pos_as_xyz
'x, y, z'
'-x, y, -z+1/2'
'x+1/2, y+1/2, z'
'-x+1/2, y+1/2, -z+1/2'
'-x, -y, -z'
'x, -y, z-1/2'
'-x+1/2, -y+1/2, -z'
'x+1/2, -y+1/2, z-1/2'

loop_
_atom_site_label
_atom_site_type_symbol
_atom_site_fract_x
_atom_site_fract_y
_atom_site_fract_z
_atom_site_U_iso_or_equiv
_atom_site_adp_type
_atom_site_occupancy
_atom_site_symmetry_multiplicity
_atom_site_calc_flag
_atom_site_refinement_flags
Gd1 Gd 0.5000 0.83796(2) 0.2500 0.01511(7) Uani 1 2 d S
F1 F 0.55057(10) 1.3412(2) 0.15951(11) 0.0619(7) Uani 1 1 d .
O2 O 0.55107(9) 0.6592(2) 0.29128(9) 0.0267(5) Uani 1 1 d .
O42 O 0.79921(11) 0.6879(3) 0.11932(10) 0.0445(7) Uani 1 1 d .
F2 F 0.55110(9) 1.1740(2) 0.10206(8) 0.0500(6) Uani 1 1 d .
O1 O 0.57061(8) 0.9173(2) 0.31782(8) 0.0229(5) Uani 1 1 d .
O3 O 0.55635(8) 0.7611(2) 0.17113(8) 0.0223(5) Uani 1 1 d .
F6 F 0.65350(10) 0.5762(3) 0.09700(9) 0.0746(9) Uani 1 1 d .
F4 F 0.56993(10) 0.6034(3) 0.06272(8) 0.0677(8) Uani 1 1 d .
F8 F 0.56870(10) 0.4466(3) 0.35444(11) 0.0707(8) Uani 1 1 d .
F5 F 0.62420(9) 0.7624(2) 0.07499(8) 0.0513(6) Uani 1 1 d .
F9 F 0.62644(11) 0.3781(2) 0.29000(9) 0.0631(7) Uani 1 1 d .
O4 O 0.53769(8) 1.0212(2) 0.20083(8) 0.0192(5) Uani 1 1 d .
F7 F 0.64876(10) 0.5305(2) 0.35152(9) 0.0573(6) Uani 1 1 d .
F3 F 0.61719(8) 1.2064(2) 0.16911(9) 0.0513(6) Uani 1 1 d .
O5 O 0.73685(9) 0.8277(3) 0.42394(9) 0.0488(8) Uani 1 1 d .
O40 O 0.76263(9) 0.8743(2) 0.08570(9) 0.0310(6) Uani 1 1 d .
N1 N 0.60687(9) 0.8912(2) 0.36241(10) 0.0195(6) Uani 1 1 d .
N2 N 0.68541(10) 0.8491(3) 0.41289(11) 0.0291(7) Uani 1 1 d .
C3 C 0.5000 1.2049(5) 0.2500 0.0285(11) Uani 1 2 d S
H3 H 0.5000 1.2937 0.2500 0.034 Uiso 1 2 calc SR
C23 C 0.66006(12) 0.8617(3) 0.35573(12) 0.0225(7) Uani 1 1 d .
C17 C 0.53719(13) 0.8449(4) 0.44011(13) 0.0347(9) Uani 1 1 d .
H17A H 0.5077 0.8880 0.4173 0.052 Uiso 1 1 calc R
H17B H 0.5300 0.8468 0.4836 0.052 Uiso 1 1 calc R
H17C H 0.5392 0.7578 0.4264 0.052 Uiso 1 1 calc R
C19 C 0.63723(14) 0.7137(4) 0.48413(14) 0.0353(8) Uani 1 1 d .
H19A H 0.6229 0.6639 0.4497 0.053 Uiso 1 1 calc R
H19B H 0.6117 0.7098 0.5173 0.053 Uiso 1 1 calc R
H19C H 0.6727 0.6801 0.4982 0.053 Uiso 1 1 calc R
C8 C 0.60737(14) 0.4829(3) 0.31631(14) 0.0334(8) Uani 1 1 d .
C11 C 0.69895(12) 0.8967(3) 0.18937(13) 0.0223(7) Uani 1 1 d .
H11 H 0.6896 0.9467 0.1549 0.027 Uiso 1 1 calc R
C7 C 0.58565(12) 0.5842(3) 0.26976(13) 0.0225(7) Uani 1 1 d .
C21 C 0.59232(12) 0.9116(3) 0.42907(12) 0.0243(7) Uani 1 1 d .
C10 C 0.67204(11) 0.9162(3) 0.24428(12) 0.0204(7) Uani 1 1 d .
H10 H 0.6440 0.9772 0.2465 0.024 Uiso 1 1 calc R
C12 C 0.73939(12) 0.8040(3) 0.18537(13) 0.0245(7) Uani 1 1 d .
C6 C 0.60640(13) 0.5819(3) 0.21043(13) 0.0259(7) Uani 1 1 d .
H6 H 0.6323 0.5200 0.2005 0.031 Uiso 1 1 calc R
C1 C 0.53103(12) 1.1385(3) 0.20671(13) 0.0229(7) Uani 1 1 d .
C9 C 0.68761(12) 0.8431(3) 0.29633(13) 0.0222(7) Uani 1 1 d .
C5 C 0.58929(12) 0.6697(3) 0.16600(13) 0.0222(7) Uani 1 1 d .
C18 C 0.58618(13) 1.0555(3) 0.43699(14) 0.0327(8) Uani 1 1 d .
H18A H 0.6209 1.0965 0.4289 0.049 Uiso 1 1 calc R
H18B H 0.5761 1.0740 0.4787 0.049 Uiso 1 1 calc R
H18C H 0.5577 1.0867 0.4084 0.049 Uiso 1 1 calc R
C2 C 0.56238(14) 1.2177(3) 0.15950(14) 0.0316(8) Uani 1 1 d .
C15 C 0.77029(13) 0.7795(4) 0.12709(14) 0.0290(8) Uani 1 1 d .
C22 C 0.64414(12) 0.8520(3) 0.46387(12) 0.0241(7) Uani 1 1 d .
C13 C 0.75396(13) 0.7299(4) 0.23693(14) 0.0340(8) Uani 1 1 d .
H13 H 0.7809 0.6667 0.2340 0.041 Uiso 1 1 calc R
C20 C 0.66845(13) 0.9318(4) 0.51744(13) 0.0361(9) Uani 1 1 d .
H20A H 0.7012 0.8906 0.5349 0.054 Uiso 1 1 calc R
H20B H 0.6413 0.9403 0.5487 0.054 Uiso 1 1 calc R
H20C H 0.6782 1.0149 0.5025 0.054 Uiso 1 1 calc R
C14 C 0.72861(13) 0.7497(4) 0.29245(13) 0.0320(8) Uani 1 1 d .
H14 H 0.7389 0.7009 0.3271 0.038 Uiso 1 1 calc R
C16 C 0.79743(14) 0.8676(4) 0.03198(13) 0.0393(10) Uani 1 1 d .
H16A H 0.7859 0.9320 0.0025 0.059 Uiso 1 1 calc R
H16B H 0.7937 0.7849 0.0131 0.059 Uiso 1 1 calc R
H16C H 0.8357 0.8815 0.0449 0.059 Uiso 1 1 calc R
C4 C 0.60957(15) 0.6522(3) 0.09943(14) 0.0330(8) Uani 1 1 d .

loop_
_atom_site_aniso_label
_atom_site_aniso_U_11
_atom_site_aniso_U_22
_atom_site_aniso_U_33
_atom_site_aniso_U_23
_atom_site_aniso_U_13
_atom_site_aniso_U_12
Gd1 0.01328(12) 0.02157(12) 0.01052(11) 0.000 0.00077(7) 0.000
F1 0.0861(19) 0.0286(13) 0.0735(16) 0.0120(11) 0.0378(14) -0.0071(12)
O2 0.0330(13) 0.0295(13) 0.0177(10) 0.0003(9) 0.0024(9) 0.0076(10)
O42 0.0481(16) 0.0454(17) 0.0416(14) -0.0091(12) 0.0215(12) 0.0115(13)
F2 0.0672(15) 0.0632(16) 0.0199(10) 0.0070(10) 0.0061(9) -0.0309(12)
O1 0.0137(11) 0.0379(13) 0.0166(10) 0.0022(10) -0.0053(8) 0.0005(10)
O3 0.0208(12) 0.0301(13) 0.0162(10) -0.0007(9) 0.0028(8) 0.0031(10)
F6 0.0889(19) 0.095(2) 0.0427(12) 0.0123(13) 0.0362(12) 0.0619(17)
F4 0.0728(17) 0.102(2) 0.0287(11) -0.0332(13) 0.0085(11) -0.0269(16)
F8 0.0641(16) 0.0677(18) 0.0821(16) 0.0521(14) 0.0275(13) 0.0200(14)
F5 0.0759(16) 0.0501(15) 0.0299(11) 0.0039(10) 0.0281(10) -0.0023(12)
F9 0.104(2) 0.0415(14) 0.0434(12) -0.0007(11) -0.0074(12) 0.0397(14)
O4 0.0184(11) 0.0245(12) 0.0151(10) 0.0003(9) 0.0046(8) -0.0022(9)
F7 0.0711(16) 0.0523(15) 0.0457(12) 0.0124(11) -0.0320(11) -0.0016(13)
F3 0.0315(12) 0.0743(17) 0.0485(12) 0.0101(12) 0.0079(9) -0.0202(11)
O5 0.0142(12) 0.106(3) 0.0261(12) 0.0061(13) -0.0042(9) 0.0105(14)
O40 0.0272(13) 0.0473(15) 0.0194(11) -0.0024(11) 0.0112(9) -0.0035(11)
N1 0.0146(13) 0.0311(15) 0.0128(12) -0.0031(11) 0.0011(10) -0.0005(11)
N2 0.0175(15) 0.052(2) 0.0173(13) 0.0019(13) -0.0003(10) 0.0034(13)
C3 0.028(3) 0.024(2) 0.035(3) 0.000 0.009(2) 0.000
C23 0.0161(16) 0.0347(19) 0.0168(15) -0.0009(14) 0.0013(12) -0.0014(14)
C17 0.0224(18) 0.063(3) 0.0184(16) 0.0016(16) 0.0036(13) -0.0093(18)
C19 0.037(2) 0.045(2) 0.0238(17) -0.0020(16) 0.0039(14) 0.0019(18)
C8 0.040(2) 0.032(2) 0.0280(18) 0.0003(16) 0.0011(15) 0.0077(17)
C11 0.0214(17) 0.0269(18) 0.0187(15) -0.0003(14) 0.0013(12) -0.0042(14)
C7 0.0199(17) 0.0204(17) 0.0269(16) -0.0008(14) -0.0030(13) -0.0003(14)
C21 0.0182(17) 0.044(2) 0.0104(14) -0.0029(14) 0.0015(11) -0.0044(15)
C10 0.0131(15) 0.0284(18) 0.0198(15) -0.0026(14) 0.0028(11) -0.0007(13)
C12 0.0193(17) 0.0334(19) 0.0212(15) -0.0057(14) 0.0037(12) -0.0039(14)
C6 0.0271(18) 0.0251(18) 0.0256(16) -0.0032(14) 0.0049(13) 0.0065(15)
C1 0.0232(18) 0.0269(19) 0.0186(16) 0.0019(14) -0.0013(13) -0.0056(14)
C9 0.0144(16) 0.0325(19) 0.0199(15) 0.0005(14) 0.0023(12) -0.0026(14)
C5 0.0176(16) 0.0266(18) 0.0227(16) -0.0065(14) 0.0051(12) -0.0049(14)
C18 0.0256(19) 0.047(2) 0.0252(16) -0.0093(16) 0.0016(13) 0.0057(17)
C2 0.034(2) 0.032(2) 0.0288(18) 0.0016(16) 0.0045(15) -0.0101(16)
C15 0.0207(18) 0.040(2) 0.0272(17) -0.0128(17) 0.0059(13) -0.0071(16)
C22 0.0200(17) 0.040(2) 0.0119(14) -0.0016(14) 0.0021(12) -0.0007(15)
C13 0.0268(19) 0.043(2) 0.0332(18) 0.0020(17) 0.0098(14) 0.0153(17)
C20 0.0284(19) 0.056(3) 0.0236(16) -0.0053(17) -0.0058(13) -0.0030(18)
C14 0.0267(19) 0.047(2) 0.0231(16) 0.0060(16) 0.0045(13) 0.0098(17)
C16 0.034(2) 0.062(3) 0.0230(17) -0.0079(17) 0.0180(15) -0.0135(19)
C4 0.037(2) 0.039(2) 0.0237(17) -0.0003(16) 0.0084(15) 0.0076(17)

loop_
_atom_type_symbol
_atom_type_description
_atom_type_scat_dispersion_real
_atom_type_scat_dispersion_imag
_atom_type_scat_source
C C 0.0033 0.0016 'International Tables Vol C Tables 4.2.6.8 and 6.1.1.4'
H H 0.0000 0.0000 'International Tables Vol C Tables 4.2.6.8 and 6.1.1.4'
F F 0.0171 0.0103 'International Tables Vol C Tables 4.2.6.8 and 6.1.1.4'
Gd Gd -0.1653 3.9035 'International Tables Vol C Tables 4.2.6.8 and 6.1.1.4'
N N 0.0061 0.0033 'International Tables Vol C Tables 4.2.6.8 and 6.1.1.4'
O O 0.0106 0.0060 'International Tables Vol C Tables 4.2.6.8 and 6.1.1.4'

loop_
_geom_angle_atom_site_label_1
_geom_angle_atom_site_label_2
_geom_angle_atom_site_label_3
_geom_angle
_geom_angle_site_symmetry_1
_geom_angle_site_symmetry_3
O1 Gd1 O1 138.54(11) . 2_655
O1 Gd1 O3 98.60(6) . .
O1 Gd1 O3 95.29(6) 2_655 .
O1 Gd1 O3 95.29(6) . 2_655
O1 Gd1 O3 98.60(6) 2_655 2_655
O3 Gd1 O3 140.06(10) . 2_655
O1 Gd1 O4 73.45(7) . .
O1 Gd1 O4 73.50(7) 2_655 .
O3 Gd1 O4 73.47(7) . .
O3 Gd1 O4 146.46(7) 2_655 .
O1 Gd1 O4 73.50(7) . 2_655
O1 Gd1 O4 73.45(7) 2_655 2_655
O3 Gd1 O4 146.46(7) . 2_655
O3 Gd1 O4 73.47(7) 2_655 2_655
O4 Gd1 O4 73.04(9) . 2_655
O1 Gd1 O2 148.95(8) . 2_655
O1 Gd1 O2 72.39(7) 2_655 2_655
O3 Gd1 O2 76.38(7) . 2_655
O3 Gd1 O2 72.58(7) 2_655 2_655
O4 Gd1 O2 131.43(6) . 2_655
O4 Gd1 O2 126.64(7) 2_655 2_655
O1 Gd1 O2 72.39(7) . .
O1 Gd1 O2 148.95(8) 2_655 .
O3 Gd1 O2 72.58(7) . .
O3 Gd1 O2 76.38(7) 2_655 .
O4 Gd1 O2 126.64(7) . .
O4 Gd1 O2 131.43(6) 2_655 .
O2 Gd1 O2 76.94(11) 2_655 .
C7 O2 Gd1 134.01(18) . .
N1 O1 Gd1 146.36(18) . .
C5 O3 Gd1 135.17(18) . .
C1 O4 Gd1 134.01(18) . .
C15 O40 C16 115.1(3) . .
O1 N1 C23 126.0(2) . .
O1 N1 C21 120.1(2) . .
C23 N1 C21 113.3(2) . .
O5 N2 C23 125.8(2) . .
O5 N2 C22 121.9(2) . .
C23 N2 C22 112.0(2) . .
C1 C3 C1 120.6(4) . 2_655
N1 C23 N2 108.8(2) . .
N1 C23 C9 126.2(3) . .
N2 C23 C9 125.0(3) . .
F8 C8 F7 106.4(3) . .
F8 C8 F9 107.0(3) . .
F7 C8 F9 107.0(3) . .
F8 C8 C7 112.1(3) . .
F7 C8 C7 110.0(3) . .
F9 C8 C7 113.9(2) . .
C12 C11 C10 120.7(3) . .
O2 C7 C6 128.4(3) . .
O2 C7 C8 113.9(2) . .
C6 C7 C8 117.7(3) . .
N1 C21 C17 108.6(2) . .
N1 C21 C18 105.9(2) . .
C17 C21 C18 110.3(3) . .
N1 C21 C22 101.1(2) . .
C17 C21 C22 115.1(3) . .
C18 C21 C22 114.9(3) . .
C11 C10 C9 119.1(3) . .
C11 C12 C13 119.9(3) . .
C11 C12 C15 122.9(3) . .
C13 C12 C15 117.1(3) . .
C5 C6 C7 121.3(3) . .
O4 C1 C3 129.1(3) . .
O4 C1 C2 113.4(3) . .
C3 C1 C2 117.5(3) . .
C14 C9 C10 120.3(3) . .
C14 C9 C23 119.1(3) . .
C10 C9 C23 120.6(3) . .
O3 C5 C6 128.4(3) . .
O3 C5 C4 113.4(3) . .
C6 C5 C4 118.1(3) . .
F1 C2 F3 107.3(3) . .
F1 C2 F2 107.4(3) . .
F3 C2 F2 106.1(3) . .
F1 C2 C1 114.7(3) . .
F3 C2 C1 110.9(3) . .
F2 C2 C1 110.1(3) . .
O42 C15 O40 124.3(3) . .
O42 C15 C12 124.0(3) . .
O40 C15 C12 111.7(3) . .
N2 C22 C20 108.7(2) . .
N2 C22 C19 105.8(3) . .
C20 C22 C19 110.3(3) . .
N2 C22 C21 101.1(2) . .
C20 C22 C21 114.9(3) . .
C19 C22 C21 115.1(3) . .
C14 C13 C12 120.3(3) . .
C13 C14 C9 119.6(3) . .
F4 C4 F5 107.2(3) . .
F4 C4 F6 107.5(3) . .
F5 C4 F6 106.5(3) . .
F4 C4 C5 111.0(3) . .
F5 C4 C5 111.4(3) . .
F6 C4 C5 112.9(3) . .

loop_
_geom_bond_atom_site_label_1
_geom_bond_atom_site_label_2
_geom_bond_distance
_geom_bond_site_symmetry_2
Gd1 O1 2.3475(19) .
Gd1 O1 2.3475(19) 2_655
Gd1 O3 2.3564(17) .
Gd1 O3 2.3564(17) 2_655
Gd1 O4 2.3875(19) .
Gd1 O4 2.3875(19) 2_655
Gd1 O2 2.390(2) 2_655
Gd1 O2 2.390(2) .
F1 C2 1.324(4) .
O2 C7 1.246(3) .
O42 C15 1.200(4) .
F2 C2 1.338(4) .
O1 N1 1.301(3) .
O3 C5 1.249(4) .
F6 C4 1.324(4) .
F4 C4 1.317(4) .
F8 C8 1.320(4) .
F5 C4 1.322(4) .
F9 C8 1.325(4) .
O4 C1 1.246(4) .
F7 C8 1.324(4) .
F3 C2 1.330(4) .
O5 N2 1.269(3) .
O40 C15 1.343(4) .
O40 C16 1.457(3) .
N1 C23 1.328(4) .
N1 C21 1.508(3) .
N2 C23 1.360(4) .
N2 C22 1.509(3) .
C3 C1 1.402(4) .
C3 C1 1.402(4) 2_655
C23 C9 1.478(4) .
C17 C21 1.524(4) .
C19 C22 1.524(5) .
C8 C7 1.538(4) .
C11 C12 1.378(4) .
C11 C10 1.386(4) .
C7 C6 1.392(4) .
C21 C18 1.525(5) .
C21 C22 1.558(4) .
C10 C9 1.398(4) .
C12 C13 1.389(4) .
C12 C15 1.506(4) .
C6 C5 1.379(4) .
C1 C2 1.533(4) .
C9 C14 1.393(4) .
C5 C4 1.545(4) .
C22 C20 1.524(4) .
C13 C14 1.380(4) .
